data_4516843
loop_
_publ_author_name
'Sasi, Divya'
'Ramkumar, Venkatachalam'
'Murthy, Narasimha N.'

_publ_section_title
;
 Bite-Angle-Regulated Coordination Geometries: Tetrahedral and Trigonal
 Bipyramidal in Ni(II) with Biphenyl-Appended (2-Pyridyl)alkylamine
 <i>N</i>,<i>N</i>'-Bidentate Ligands.
;
_journal_issue 6
_journal_name_full 'ACS omega'
_journal_page_first 2474
_journal_page_last 2481
_journal_paper_doi 10.1021/acsomega.7b00119
_journal_volume 2
_journal_year 2017
_chemical_formula_moiety 'C21 H20 Br2 N2 Ni'
_chemical_formula_sum 'C21 H20 Br2 N2 Ni'
_chemical_formula_weight 518.92
_space_group_IT_number 14
_space_group_name_Hall '-P 2yn'
_space_group_name_H-M_alt 'P 1 21/n 1'
_symmetry_cell_setting monoclinic
_atom_sites_solution_hydrogens geom
_atom_sites_solution_primary direct
_atom_sites_solution_secondary difmap
_audit_creation_method SHELXL-97
_cell_angle_alpha 90.00
_cell_angle_beta 92.8120(10)
_cell_angle_gamma 90.00
_cell_formula_units_Z 4
_cell_length_a 8.8898(2)
_cell_length_b 16.2357(5)
_cell_length_c 13.6964(4)
_cell_measurement_reflns_used 5652
_cell_measurement_temperature 298(2)
_cell_measurement_theta_max 27.60
_cell_measurement_theta_min 2.51
_cell_volume 1974.45(9)
_computing_cell_refinement 'APEX II, Bruker, 2004'
_computing_data_collection 'APEX II, Bruker, 2004'
_computing_data_reduction 'SAINT, Bruker, 2004'
_computing_molecular_graphics 'ORTEP-3 (Farrugia, 2013)'
_computing_publication_material 'SHELXS-2013 (Sheldrick, 2008)'
_computing_structure_refinement 'SHELXS-2013 (Sheldrick, 2008)'
_computing_structure_solution 'SHELXS-2013 (Sheldrick, 2008)'
_diffrn_ambient_temperature 298(2)
_diffrn_measured_fraction_theta_full 0.946
_diffrn_measured_fraction_theta_max 0.896
_diffrn_measurement_device_type 'Bruker ApexII ccd area detector'
_diffrn_measurement_method 'phi and omega scans'
_diffrn_radiation_monochromator graphite
_diffrn_radiation_source 'fine-focus sealed tube'
_diffrn_radiation_type MoK\a
_diffrn_radiation_wavelength 0.71073
_diffrn_reflns_av_R_equivalents 0.0212
_diffrn_reflns_av_sigmaI/netI 0.0253
_diffrn_reflns_limit_h_max 11
_diffrn_reflns_limit_h_min -11
_diffrn_reflns_limit_k_max 21
_diffrn_reflns_limit_k_min -21
_diffrn_reflns_limit_l_max 15
_diffrn_reflns_limit_l_min -18
_diffrn_reflns_number 15298
_diffrn_reflns_theta_full 25.00
_diffrn_reflns_theta_max 28.47
_diffrn_reflns_theta_min 2.51
_exptl_absorpt_coefficient_mu 5.037
_exptl_absorpt_correction_T_max 0.5187
_exptl_absorpt_correction_T_min 0.2716
_exptl_absorpt_correction_type multi-scan
_exptl_absorpt_process_details SADABS(Bruker,2004)
_exptl_crystal_colour Blue
_exptl_crystal_density_diffrn 1.746
_exptl_crystal_density_method 'not measured'
_exptl_crystal_description Rectangular
_exptl_crystal_F_000 1032
_exptl_crystal_size_max 0.35
_exptl_crystal_size_mid 0.25
_exptl_crystal_size_min 0.15
_refine_diff_density_max 0.708
_refine_diff_density_min -0.836
_refine_diff_density_rms 0.065
_refine_ls_extinction_method none
_refine_ls_goodness_of_fit_ref 1.025
_refine_ls_hydrogen_treatment mixed
_refine_ls_matrix_type full
_refine_ls_number_parameters 235
_refine_ls_number_reflns 4473
_refine_ls_number_restraints 0
_refine_ls_restrained_S_all 1.025
_refine_ls_R_factor_all 0.0461
_refine_ls_R_factor_gt 0.0280
_refine_ls_shift/su_max 0.001
_refine_ls_shift/su_mean 0.000
_refine_ls_structure_factor_coef Fsqd
_refine_ls_weighting_details 'calc w=1/[\s^2^(Fo^2^)+(0.0315P)^2^+1.2704P] where P=(Fo^2^+2Fc^2^)/3'
_refine_ls_weighting_scheme calc
_refine_ls_wR_factor_gt 0.0639
_refine_ls_wR_factor_ref 0.0710
_reflns_number_gt 3444
_reflns_number_total 4473
_reflns_threshold_expression >2sigma(I)
_cod_data_source_file ao7b00119_si_002.cif
_cod_data_source_block C21H20Br2N2Ni
_cod_original_sg_symbol_H-M 'P 21/n'
_cod_database_code 4516843

loop_
_symmetry_equiv_pos_as_xyz
'x, y, z'
'-x+1/2, y+1/2, -z+1/2'
'-x, -y, -z'
'x-1/2, -y-1/2, z-1/2'

loop_
_atom_site_label
_atom_site_type_symbol
_atom_site_fract_x
_atom_site_fract_y
_atom_site_fract_z
_atom_site_U_iso_or_equiv
_atom_site_adp_type
_atom_site_occupancy
_atom_site_symmetry_multiplicity
_atom_site_calc_flag
_atom_site_refinement_flags
Br2 Br 0.42730(3) 0.131874(18) 0.44073(2) 0.04664(9) Uani 1 1 d .
Br1 Br 0.19401(4) 0.203010(19) 0.17353(3) 0.06009(11) Uani 1 1 d .
C2 C 0.5501(3) 0.07160(15) 0.10355(18) 0.0329(6) Uani 1 1 d .
C3 C 0.5375(3) 0.14998(17) 0.0615(2) 0.0417(6) Uani 1 1 d .
H3 H 0.4429 0.1737 0.0509 0.050 Uiso 1 1 calc R
C4 C 0.6634(4) 0.19246(18) 0.0356(2) 0.0517(8) Uani 1 1 d .
H4 H 0.6529 0.2443 0.0072 0.062 Uiso 1 1 calc R
C5 C 0.8039(4) 0.15912(19) 0.0513(2) 0.0514(8) Uani 1 1 d .
H5 H 0.8887 0.1884 0.0345 0.062 Uiso 1 1 calc R
C6 C 0.8188(3) 0.08137(18) 0.0922(2) 0.0447(7) Uani 1 1 d .
H6 H 0.9144 0.0590 0.1033 0.054 Uiso 1 1 calc R
C7 C 0.6932(3) 0.03617(15) 0.11715(19) 0.0340(6) Uani 1 1 d .
C8 C 0.7100(3) -0.04933(15) 0.15454(19) 0.0334(6) Uani 1 1 d .
C9 C 0.8148(3) -0.10250(18) 0.1163(2) 0.0460(7) Uani 1 1 d .
H9 H 0.8747 -0.0841 0.0669 0.055 Uiso 1 1 calc R
C10 C 0.8314(4) -0.18238(19) 0.1507(3) 0.0528(8) Uani 1 1 d .
H10 H 0.9016 -0.2173 0.1242 0.063 Uiso 1 1 calc R
C11 C 0.7438(4) -0.21005(17) 0.2241(2) 0.0486(8) Uani 1 1 d .
H11 H 0.7552 -0.2636 0.2476 0.058 Uiso 1 1 calc R
C12 C 0.6391(3) -0.15817(16) 0.2628(2) 0.0384(6) Uani 1 1 d .
H12 H 0.5800 -0.1772 0.3123 0.046 Uiso 1 1 calc R
C13 C 0.6204(3) -0.07761(14) 0.22899(18) 0.0303(5) Uani 1 1 d .
C14 C 0.5216(3) -0.01808(15) 0.28004(18) 0.0307(5) Uani 1 1 d .
H14A H 0.5794 0.0315 0.2945 0.037 Uiso 1 1 calc R
H14B H 0.4963 -0.0422 0.3419 0.037 Uiso 1 1 calc R
C1 C 0.4106(3) 0.02204(16) 0.12005(19) 0.0347(6) Uani 1 1 d .
H1B H 0.4198 -0.0307 0.0875 0.042 Uiso 1 1 calc R
H1A H 0.3250 0.0504 0.0890 0.042 Uiso 1 1 calc R
C15 C 0.2654(3) -0.06241(16) 0.2252(2) 0.0386(6) Uani 1 1 d .
H15A H 0.3145 -0.1125 0.2048 0.046 Uiso 1 1 calc R
H15B H 0.1851 -0.0502 0.1768 0.046 Uiso 1 1 calc R
C16 C 0.1959(3) -0.07834(16) 0.3226(2) 0.0448(7) Uani 1 1 d .
H16A H 0.1565 -0.1341 0.3222 0.054 Uiso 1 1 calc R
H16B H 0.2750 -0.0754 0.3739 0.054 Uiso 1 1 calc R
C17 C 0.0724(3) -0.02076(16) 0.3479(2) 0.0363(6) Uani 1 1 d .
C18 C -0.0599(3) -0.04889(19) 0.3863(2) 0.0448(7) Uani 1 1 d .
H18 H -0.0761 -0.1051 0.3937 0.054 Uiso 1 1 calc R
C19 C -0.1666(3) 0.0065(2) 0.4130(2) 0.0488(8) Uani 1 1 d .
H19 H -0.2542 -0.0119 0.4403 0.059 Uiso 1 1 calc R
C20 C -0.1439(3) 0.0894(2) 0.3995(2) 0.0498(8) Uani 1 1 d .
H20 H -0.2155 0.1278 0.4167 0.060 Uiso 1 1 calc R
C21 C -0.0125(3) 0.11366(19) 0.3597(2) 0.0445(7) Uani 1 1 d .
H21 H 0.0028 0.1695 0.3490 0.053 Uiso 1 1 calc R
N1 N 0.3775(2) 0.00630(12) 0.22539(15) 0.0289(4) Uani 1 1 d .
N2 N 0.0953(2) 0.06042(13) 0.33533(17) 0.0360(5) Uani 1 1 d .
Ni1 Ni 0.28777(4) 0.107304(18) 0.29088(3) 0.03380(10) Uani 1 1 d .

loop_
_atom_site_aniso_label
_atom_site_aniso_U_11
_atom_site_aniso_U_22
_atom_site_aniso_U_33
_atom_site_aniso_U_23
_atom_site_aniso_U_13
_atom_site_aniso_U_12
Br2 0.04490(18) 0.04742(16) 0.04835(19) -0.01614(13) 0.01010(14) -0.00837(12)
Br1 0.0569(2) 0.04404(17) 0.0810(3) 0.01908(15) 0.02048(18) 0.01547(14)
C2 0.0390(15) 0.0375(13) 0.0226(13) -0.0034(10) 0.0052(11) 0.0028(10)
C3 0.0514(17) 0.0412(14) 0.0330(15) 0.0028(12) 0.0071(13) 0.0076(12)
C4 0.071(2) 0.0380(15) 0.0469(19) 0.0064(13) 0.0136(16) 0.0002(14)
C5 0.056(2) 0.0504(17) 0.0486(19) 0.0028(14) 0.0148(16) -0.0109(14)
C6 0.0408(16) 0.0506(16) 0.0432(18) 0.0007(13) 0.0084(14) -0.0017(12)
C7 0.0394(14) 0.0378(13) 0.0252(14) -0.0031(10) 0.0070(11) 0.0007(11)
C8 0.0330(13) 0.0363(13) 0.0308(15) -0.0052(10) 0.0015(11) 0.0038(10)
C9 0.0419(17) 0.0524(17) 0.0447(18) -0.0031(13) 0.0125(14) 0.0095(13)
C10 0.0529(19) 0.0476(16) 0.059(2) -0.0088(15) 0.0083(16) 0.0211(14)
C11 0.0563(18) 0.0319(13) 0.057(2) -0.0025(13) -0.0042(16) 0.0084(12)
C12 0.0425(15) 0.0357(13) 0.0369(16) 0.0019(11) 0.0003(13) 0.0009(11)
C13 0.0310(13) 0.0312(11) 0.0286(14) -0.0039(10) -0.0009(11) 0.0012(9)
C14 0.0313(13) 0.0346(12) 0.0261(13) -0.0033(10) 0.0024(11) 0.0039(10)
C1 0.0364(14) 0.0399(13) 0.0275(14) -0.0043(11) -0.0006(11) 0.0045(11)
C15 0.0368(14) 0.0337(12) 0.0456(17) -0.0100(11) 0.0030(13) -0.0038(10)
C16 0.0456(17) 0.0301(12) 0.060(2) 0.0028(12) 0.0117(15) -0.0056(11)
C17 0.0332(14) 0.0408(13) 0.0349(15) 0.0014(11) 0.0009(12) -0.0082(11)
C18 0.0370(16) 0.0581(17) 0.0391(17) 0.0057(13) -0.0022(13) -0.0180(13)
C19 0.0245(14) 0.085(2) 0.0369(18) 0.0081(15) 0.0014(12) -0.0117(14)
C20 0.0291(15) 0.074(2) 0.0466(19) 0.0063(16) 0.0052(14) 0.0049(13)
C21 0.0332(15) 0.0493(15) 0.0515(19) 0.0048(13) 0.0076(14) 0.0059(12)
N1 0.0273(11) 0.0310(10) 0.0285(12) -0.0034(8) 0.0031(9) 0.0006(8)
N2 0.0281(11) 0.0376(11) 0.0426(14) 0.0015(10) 0.0056(10) -0.0023(9)
Ni1 0.02920(18) 0.02724(15) 0.0458(2) -0.00385(14) 0.01035(15) -0.00207(12)

loop_
_atom_type_symbol
_atom_type_description
_atom_type_scat_dispersion_real
_atom_type_scat_dispersion_imag
_atom_type_scat_source
C C 0.0033 0.0016 'International Tables Vol C Tables 4.2.6.8 and 6.1.1.4'
H H 0.0000 0.0000 'International Tables Vol C Tables 4.2.6.8 and 6.1.1.4'
N N 0.0061 0.0033 'International Tables Vol C Tables 4.2.6.8 and 6.1.1.4'
Ni Ni 0.3393 1.1124 'International Tables Vol C Tables 4.2.6.8 and 6.1.1.4'
Br Br -0.2901 2.4595 'International Tables Vol C Tables 4.2.6.8 and 6.1.1.4'

loop_
_geom_angle_atom_site_label_1
_geom_angle_atom_site_label_2
_geom_angle_atom_site_label_3
_geom_angle
C3 C2 C7 118.8(2)
C3 C2 C1 119.9(2)
C7 C2 C1 120.7(2)
C4 C3 C2 120.8(3)
C4 C3 H3 119.6
C2 C3 H3 119.6
C5 C4 C3 120.6(3)
C5 C4 H4 119.7
C3 C4 H4 119.7
C4 C5 C6 119.5(3)
C4 C5 H5 120.2
C6 C5 H5 120.2
C5 C6 C7 121.1(3)
C5 C6 H6 119.4
C7 C6 H6 119.4
C6 C7 C2 119.0(2)
C6 C7 C8 120.6(2)
C2 C7 C8 120.4(2)
C9 C8 C13 119.0(2)
C9 C8 C7 120.5(2)
C13 C8 C7 120.4(2)
C10 C9 C8 121.0(3)
C10 C9 H9 119.5
C8 C9 H9 119.5
C11 C10 C9 119.9(3)
C11 C10 H10 120.0
C9 C10 H10 120.0
C10 C11 C12 119.8(3)
C10 C11 H11 120.1
C12 C11 H11 120.1
C11 C12 C13 121.1(3)
C11 C12 H12 119.5
C13 C12 H12 119.5
C12 C13 C8 119.1(2)
C12 C13 C14 120.8(2)
C8 C13 C14 119.6(2)
C13 C14 N1 116.2(2)
C13 C14 H14A 108.2
N1 C14 H14A 108.2
C13 C14 H14B 108.2
N1 C14 H14B 108.2
H14A C14 H14B 107.4
C2 C1 N1 115.8(2)
C2 C1 H1B 108.3
N1 C1 H1B 108.3
C2 C1 H1A 108.3
N1 C1 H1A 108.3
H1B C1 H1A 107.4
N1 C15 C16 115.1(2)
N1 C15 H15A 108.5
C16 C15 H15A 108.5
N1 C15 H15B 108.5
C16 C15 H15B 108.5
H15A C15 H15B 107.5
C17 C16 C15 115.6(2)
C17 C16 H16A 108.4
C15 C16 H16A 108.4
C17 C16 H16B 108.4
C15 C16 H16B 108.4
H16A C16 H16B 107.4
N2 C17 C18 120.5(3)
N2 C17 C16 117.7(2)
C18 C17 C16 121.8(2)
C19 C18 C17 119.7(3)
C19 C18 H18 120.2
C17 C18 H18 120.2
C18 C19 C20 119.9(3)
C18 C19 H19 120.0
C20 C19 H19 120.0
C21 C20 C19 118.0(3)
C21 C20 H20 121.0
C19 C20 H20 121.0
N2 C21 C20 123.0(3)
N2 C21 H21 118.5
C20 C21 H21 118.5
C15 N1 C14 110.83(19)
C15 N1 C1 106.61(19)
C14 N1 C1 108.60(18)
C15 N1 Ni1 108.92(14)
C14 N1 Ni1 109.44(14)
C1 N1 Ni1 112.42(14)
C21 N2 C17 118.9(2)
C21 N2 Ni1 117.57(18)
C17 N2 Ni1 123.39(18)
N2 Ni1 N1 100.73(8)
N2 Ni1 Br1 100.36(6)
N1 Ni1 Br1 111.17(6)
N2 Ni1 Br2 102.67(7)
N1 Ni1 Br2 108.31(6)
Br1 Ni1 Br2 129.003(18)

loop_
_geom_bond_atom_site_label_1
_geom_bond_atom_site_label_2
_geom_bond_distance
Br2 Ni1 2.3791(5)
Br1 Ni1 2.3582(5)
C2 C3 1.399(4)
C2 C7 1.400(4)
C2 C1 1.504(4)
C3 C4 1.375(4)
C3 H3 0.9300
C4 C5 1.368(5)
C4 H4 0.9300
C5 C6 1.385(4)
C5 H5 0.9300
C6 C7 1.393(4)
C6 H6 0.9300
C7 C8 1.485(3)
C8 C9 1.392(4)
C8 C13 1.401(4)
C9 C10 1.385(4)
C9 H9 0.9300
C10 C11 1.377(5)
C10 H10 0.9300
C11 C12 1.381(4)
C11 H11 0.9300
C12 C13 1.395(3)
C12 H12 0.9300
C13 C14 1.502(3)
C14 N1 1.505(3)
C14 H14A 0.9700
C14 H14B 0.9700
C1 N1 1.508(3)
C1 H1B 0.9700
C1 H1A 0.9700
C15 N1 1.495(3)
C15 C16 1.520(4)
C15 H15A 0.9700
C15 H15B 0.9700
C16 C17 1.496(4)
C16 H16A 0.9700
C16 H16B 0.9700
C17 N2 1.346(3)
C17 C18 1.389(4)
C18 C19 1.369(4)
C18 H18 0.9300
C19 C20 1.374(4)
C19 H19 0.9300
C20 C21 1.371(4)
C20 H20 0.9300
C21 N2 1.345(3)
C21 H21 0.9300
N1 Ni1 2.0495(19)
N2 Ni1 1.995(2)

loop_
_geom_torsion_atom_site_label_1
_geom_torsion_atom_site_label_2
_geom_torsion_atom_site_label_3
_geom_torsion_atom_site_label_4
_geom_torsion
C7 C2 C3 C4 -1.3(4)
C1 C2 C3 C4 -172.6(3)
C2 C3 C4 C5 -0.6(5)
C3 C4 C5 C6 1.0(5)
C4 C5 C6 C7 0.5(5)
C5 C6 C7 C2 -2.3(4)
C5 C6 C7 C8 175.7(3)
C3 C2 C7 C6 2.7(4)
C1 C2 C7 C6 173.9(2)
C3 C2 C7 C8 -175.4(2)
C1 C2 C7 C8 -4.1(4)
C6 C7 C8 C9 -38.0(4)
C2 C7 C8 C9 140.0(3)
C6 C7 C8 C13 141.9(3)
C2 C7 C8 C13 -40.1(3)
C13 C8 C9 C10 0.1(4)
C7 C8 C9 C10 180.0(3)
C8 C9 C10 C11 -0.3(5)
C9 C10 C11 C12 0.4(5)
C10 C11 C12 C13 -0.2(4)
C11 C12 C13 C8 -0.1(4)
C11 C12 C13 C14 -171.8(2)
C9 C8 C13 C12 0.1(4)
C7 C8 C13 C12 -179.8(2)
C9 C8 C13 C14 172.0(2)
C7 C8 C13 C14 -8.0(3)
C12 C13 C14 N1 -110.6(3)
C8 C13 C14 N1 77.7(3)
C3 C2 C1 N1 -113.9(3)
C7 C2 C1 N1 75.0(3)
N1 C15 C16 C17 79.2(3)
C15 C16 C17 N2 -46.4(4)
C15 C16 C17 C18 135.7(3)
N2 C17 C18 C19 -1.2(4)
C16 C17 C18 C19 176.7(3)
C17 C18 C19 C20 1.7(4)
C18 C19 C20 C21 -0.5(5)
C19 C20 C21 N2 -1.3(5)
C16 C15 N1 C14 72.1(3)
C16 C15 N1 C1 -169.9(2)
C16 C15 N1 Ni1 -48.3(3)
C13 C14 N1 C15 73.9(3)
C13 C14 N1 C1 -42.9(3)
C13 C14 N1 Ni1 -165.97(17)
C2 C1 N1 C15 -163.7(2)
C2 C1 N1 C14 -44.2(3)
C2 C1 N1 Ni1 77.0(2)
C20 C21 N2 C17 1.8(4)
C20 C21 N2 Ni1 -174.0(2)
C18 C17 N2 C21 -0.5(4)
C16 C17 N2 C21 -178.5(3)
C18 C17 N2 Ni1 175.0(2)
C16 C17 N2 Ni1 -2.9(4)
C21 N2 Ni1 N1 -163.3(2)
C17 N2 Ni1 N1 21.1(2)
C21 N2 Ni1 Br1 -49.2(2)
C17 N2 Ni1 Br1 135.2(2)
C21 N2 Ni1 Br2 85.0(2)
C17 N2 Ni1 Br2 -90.6(2)
C15 N1 Ni1 N2 5.20(18)
C14 N1 Ni1 N2 -116.11(16)
C1 N1 Ni1 N2 123.12(16)
C15 N1 Ni1 Br1 -100.44(16)
C14 N1 Ni1 Br1 138.25(14)
C1 N1 Ni1 Br1 17.48(16)
C15 N1 Ni1 Br2 112.53(15)
C14 N1 Ni1 Br2 -8.78(16)
C1 N1 Ni1 Br2 -129.55(14)
